data_2002128
loop_
_publ_author_name
'Mueller-Buschbaum, Hk'
'Rueter, I'

_publ_section_title
;
Ueber Ba Ni Dy2 O5 und Ba Ni Lu2 O5 mit oktaedrisch und tetragonal
pyramidal koordiniertem Ni(2+)
;
_journal_name_full
;
Zeitschrift fuer Anorganische und Allgemeine Chemie
;
_journal_page_first 181
_journal_page_last 185
_journal_paper_doi 10.1002/zaac.19895720122
_journal_volume 572
_journal_year 1989
_chemical_formula_structural 'Ba Ni Lu2 O5'
_chemical_formula_sum 'Ba Lu2 Ni O5'
_chemical_name_systematic 'Barium nickel dilutetium oxide'
_space_group_IT_number 62
_symmetry_cell_setting orthorhombic
_symmetry_Int_Tables_number 62
_symmetry_space_group_name_Hall '-P 2c 2ab'
_symmetry_space_group_name_H-M 'P b n m'
_cell_angle_alpha 90
_cell_angle_beta 90
_cell_angle_gamma 90
_cell_formula_units_Z 4
_cell_length_a 6.931(1)
_cell_length_b 12.109(2)
_cell_length_c 5.634(1)
_cell_volume 472.8
_refine_ls_R_factor_all 0.042
_cod_database_code 2002128

loop_
_symmetry_equiv_pos_as_xyz
x,y,z
1/2-x,1/2+y,1/2-z
-x,-y,1/2+z
1/2+x,1/2-y,-z
-x,-y,-z
1/2+x,1/2-y,1/2+z
x,y,1/2-z
1/2-x,1/2+y,z

loop_
_atom_site_label
_atom_site_type_symbol
_atom_site_symmetry_multiplicity
_atom_site_Wyckoff_symbol
_atom_site_fract_x
_atom_site_fract_y
_atom_site_fract_z
_atom_site_occupancy
_atom_site_attached_hydrogens
_atom_site_calc_flag
Ba1 Ba2+ 4 c 0.9224(2) 0.9033(1) 0.25 1. 0 d
Ni1 Ni2+ 4 c 0.6947(4) 0.6560(2) 0.25 1. 0 d
Lu1 Lu3+ 4 c 0.1241(1) 0.2919(1) 0.25 1. 0 d
Lu2 Lu3+ 4 c 0.4001(1) 0.0741(1) 0.25 1. 0 d
O1 O2- 8 d 0.1689(14) 0.4353(8) 0.9943(20) 1. 0 d
O2 O2- 8 d 0.3655(13) 0.2254(8) 0.5016(18) 1. 0 d
O3 O2- 4 c 0.0725(22) 0.1023(13) 0.25 1. 0 d

loop_
_atom_type_symbol
_atom_type_oxidation_number
Ba2+ 2.000
Ni2+ 2.000
Lu3+ 3.000
O2- -2.000
